data_4073350
loop_
_publ_author_name
'Bruce, Michael I.'
'Costuas, Karine'
'Ellis, Ben G.'
'Halet, Jean-Fran\,cois'
'Low, Paul J.'
'Moubaraki, Boujemaa'
'Murray, Keith S.'
'Oudda\"i, Nadia'
'Perkins, Gary J.'
'Skelton, Brian W.'
'White, Allan H.'

_publ_section_title
;
 Redox-Active Complexes Containing Group 8 Metal Centers Linked by
 C2Bridges
;
_journal_issue 15
_journal_name_full Organometallics
_journal_page_first 3735
_journal_paper_doi 10.1021/om7002859
_journal_volume 26
_journal_year 2007
_chemical_formula_moiety 'C64 H58 F12 P6 Ru2'
_chemical_formula_sum 'C64 H58 F12 P6 Ru2'
_chemical_formula_weight 1443.13
_space_group_IT_number 2
_symmetry_cell_setting triclinic
_symmetry_space_group_name_Hall '-P 1'
_symmetry_space_group_name_H-M 'P -1'
_cell_angle_alpha 69.70(2)
_cell_angle_beta 84.93(2)
_cell_angle_gamma 69.31(2)
_cell_formula_units_Z 2
_cell_length_a 11.960(10)
_cell_length_b 15.49(2)
_cell_length_c 20.45(2)
_cell_measurement_reflns_used 590
_cell_measurement_temperature 150
_cell_measurement_theta_max 19.8
_cell_measurement_theta_min 2.40
_cell_volume 3322(6)
_computing_cell_refinement 'Siemens SAINT (Siemens, 1995)'
_computing_data_collection 'Siemens SMART (Siemens, 1995)'
_computing_data_reduction 'xtal ADDREF SORTRF'
_computing_molecular_graphics xtal
_computing_publication_material 'xtal BONDLA CIFIO'
_computing_structure_refinement 'xtal CRYLSQ'
_computing_structure_solution xtal
_diffrn_ambient_temperature 150(2)
_diffrn_measured_fraction_theta_full 1.0
_diffrn_measured_fraction_theta_max 1.0
_diffrn_measurement_device_type
;
Bruker SMART CCD diffractometer
;
_diffrn_measurement_method '\w scans'
_diffrn_radiation_detector 'CCD area detector'
_diffrn_radiation_monochromator graphite
_diffrn_radiation_source 'sealed tube'
_diffrn_radiation_type 'Mo K\a'
_diffrn_radiation_wavelength .71073
_diffrn_reflns_av_R_equivalents .13
_diffrn_reflns_av_sigmaI/netI .586
_diffrn_reflns_limit_h_max 11
_diffrn_reflns_limit_h_min -11
_diffrn_reflns_limit_k_max 15
_diffrn_reflns_limit_k_min -14
_diffrn_reflns_limit_l_max 20
_diffrn_reflns_limit_l_min -20
_diffrn_reflns_number 25294
_diffrn_reflns_theta_full 20.81
_diffrn_reflns_theta_max 20.81
_diffrn_reflns_theta_min 1.06
_diffrn_standards_decay_% 0
_diffrn_standards_number 0
_exptl_absorpt_coefficient_mu .67
_exptl_absorpt_correction_T_max 1
_exptl_absorpt_correction_T_min .52
_exptl_absorpt_correction_type multi-scan
_exptl_absorpt_process_details
;
 SADABS; Sheldrick, 1996
;
_exptl_crystal_colour dark_red
_exptl_crystal_density_diffrn 1.443
_exptl_crystal_density_method 'not measured'
_exptl_crystal_description plate
_exptl_crystal_F_000 1456
_exptl_crystal_size_max .08
_exptl_crystal_size_mid .06
_exptl_crystal_size_min .04
_refine_diff_density_max 1.718
_refine_diff_density_min -1.759
_refine_ls_extinction_method none
_refine_ls_goodness_of_fit_all .955
_refine_ls_goodness_of_fit_ref 1.222
_refine_ls_hydrogen_treatment noref
_refine_ls_matrix_type full
_refine_ls_number_constraints 0
_refine_ls_number_parameters 179
_refine_ls_number_reflns 1899
_refine_ls_number_restraints 0
_refine_ls_R_factor_all .392
_refine_ls_R_factor_gt .159
_refine_ls_shift/su_max .01
_refine_ls_shift/su_mean .0003
_refine_ls_structure_factor_coef F
_refine_ls_weighting_details
;
 w=1/(sig^2(F) + .08F + .19F^2)
;
_refine_ls_weighting_scheme calc
_refine_ls_wR_factor_all .29
_refine_ls_wR_factor_ref .209
_reflns_d_resolution_high 1.
_reflns_d_resolution_low 19.092
_reflns_Friedel_coverage 0
_reflns_limit_h_max 11
_reflns_limit_h_min 0
_reflns_limit_k_max 15
_reflns_limit_k_min -13
_reflns_limit_l_max 20
_reflns_limit_l_min -20
_reflns_number_gt 1899
_reflns_number_total 6797
_reflns_threshold_expression 'F    > 4.00 sig(F   )'
_cod_data_source_file om7002859-file001.cif
_cod_data_source_block br1017
_cod_original_sg_symbol_Hall -p_1
_cod_original_sg_symbol_H-M P_-1
_cod_database_code 4073350

loop_
_symmetry_equiv_pos_as_xyz
+x,+y,+z
-x,-y,-z

loop_
_atom_site_label
_atom_site_fract_x
_atom_site_fract_y
_atom_site_fract_z
_atom_site_U_iso_or_equiv
_atom_site_adp_type
_atom_site_occupancy
Ru1 .2407(5) .8237(5) .1449(3) .025(4) Uani 1.00000
Ru2 .3274(5) .9846(5) .3103(3) .026(4) Uani 1.00000
P11 .4471(16) .7306(13) .1710(9) .018(5) Uiso 1.00000
C1111 .528(4) .639(3) .122(2) .045(10) Uiso 1.00000
C1112 .497(3) .654(3) .054(2) .045(10) Uiso 1.00000
C1113 .560(4) .587(4) .0210(18) .045(10) Uiso 1.00000
C1114 .655(4) .503(3) .057(2) .045(10) Uiso 1.00000
C1115 .687(3) .487(3) .125(2) .045(10) Uiso 1.00000
C1116 .623(4) .555(4) .1581(18) .045(10) Uiso 1.00000
H1112 .432(5) .711(4) .029(3) .05400 Uiso 1.00000
H1113 .538(6) .597(5) -.026(2) .05400 Uiso 1.00000
H1114 .698(6) .457(4) .035(3) .05400 Uiso 1.00000
H1115 .751(4) .430(4) .150(3) .05400 Uiso 1.00000
H1116 .645(6) .544(5) .205(2) .05400 Uiso 1.00000
C1121 .547(7) .808(7) .155(3) .027(9) Uiso 1.00000
C1122 .657(9) .761(2) .1920(19) .027(9) Uiso 1.00000
C1123 .741(4) .809(6) .181(3) .027(9) Uiso 1.00000
C1124 .714(7) .904(7) .132(3) .027(9) Uiso 1.00000
C1125 .604(9) .951(2) .0945(18) .027(9) Uiso 1.00000
C1126 .521(3) .903(6) .106(3) .027(9) Uiso 1.00000
H1122 .675(14) .697(3) .225(3) .03800 Uiso 1.00000
H1123 .815(5) .777(10) .206(4) .03800 Uiso 1.00000
H1124 .771(11) .936(11) .124(5) .03800 Uiso 1.00000
H1125 .586(14) 1.015(3) .061(2) .03800 Uiso 1.00000
H1126 .446(5) .935(10) .081(4) .03800 Uiso 1.00000
C110 .453(5) .663(4) .265(3) -.000(16) Uiso 1.00000
C120 .363(6) .597(5) .284(3) .02(2) Uiso 1.00000
P12 .2199(17) .6793(14) .2260(10) .023(5) Uiso 1.00000
C1211 .201(6) .592(4) .185(2) .037(10) Uiso 1.00000
C1212 .295(3) .521(5) .166(2) .037(10) Uiso 1.00000
C1213 .270(4) .462(3) .135(2) .037(10) Uiso 1.00000
C1214 .152(6) .475(3) .122(2) .037(10) Uiso 1.00000
C1215 .058(3) .546(5) .1400(19) .037(10) Uiso 1.00000
C1216 .082(5) .605(3) .171(2) .037(10) Uiso 1.00000
H1212 .375(4) .513(7) .175(3) .04400 Uiso 1.00000
H1213 .334(6) .414(5) .123(3) .04400 Uiso 1.00000
H1214 .135(9) .435(5) .101(3) .04400 Uiso 1.00000
H1215 -.023(4) .555(7) .131(3) .04400 Uiso 1.00000
H1216 .018(7) .653(4) .184(3) .04400 Uiso 1.00000
C1221 .093(4) .697(6) .289(3) .031(9) Uiso 1.00000
C1222 .011(7) .791(4) .2806(18) .031(9) Uiso 1.00000
C1223 -.090(6) .803(3) .322(3) .031(9) Uiso 1.00000
C1224 -.108(3) .721(6) .372(2) .031(9) Uiso 1.00000
C1225 -.026(7) .627(4) .3804(18) .031(9) Uiso 1.00000
C1226 .075(5) .615(3) .339(3) .031(9) Uiso 1.00000
H1222 .023(11) .847(6) .247(2) .03500 Uiso 1.00000
H1223 -.145(9) .867(4) .316(4) .03500 Uiso 1.00000
H1224 -.176(5) .730(9) .400(4) .03500 Uiso 1.00000
H1225 -.038(11) .572(6) .414(2) .03500 Uiso 1.00000
H1226 .130(9) .551(5) .345(4) .03500 Uiso 1.00000
C1 .263(7) .871(6) .210(4) .05(3) Uiso 1.00000
C2 .298(5) .910(4) .253(3) .016(19) Uiso 1.00000
P21 .1483(17) 1.1112(15) .2515(10) .030(6) Uiso 1.00000
C2111 .091(8) 1.230(3) .278(2) .052(11) Uiso 1.00000
C2112 .161(3) 1.283(6) .285(2) .052(11) Uiso 1.00000
C2113 .107(7) 1.365(5) .305(2) .052(11) Uiso 1.00000
C2114 -.015(7) 1.395(3) .318(2) .052(11) Uiso 1.00000
C2115 -.084(3) 1.342(6) .311(2) .052(11) Uiso 1.00000
C2116 -.031(7) 1.260(5) .291(2) .052(11) Uiso 1.00000
H2112 .243(3) 1.263(10) .276(3) .06100 Uiso 1.00000
H2113 .154(11) 1.401(9) .310(3) .06100 Uiso 1.00000
H2114 -.051(11) 1.451(4) .332(4) .06100 Uiso 1.00000
H2115 -.167(3) 1.362(10) .320(3) .06100 Uiso 1.00000
H2116 -.078(11) 1.224(9) .286(3) .06100 Uiso 1.00000
C2121 .156(5) 1.165(4) .1526(18) .053(11) Uiso 1.00000
C2122 .048(4) 1.217(4) .114(3) .053(11) Uiso 1.00000
C2123 .048(4) 1.259(3) .041(3) .053(11) Uiso 1.00000
C2124 .157(5) 1.249(4) .0073(18) .053(11) Uiso 1.00000
C2125 .265(4) 1.197(4) .046(3) .053(11) Uiso 1.00000
C2126 .265(4) 1.155(3) .119(3) .053(11) Uiso 1.00000
H2122 -.026(5) 1.224(6) .137(4) .07400 Uiso 1.00000
H2123 -.025(5) 1.294(5) .015(4) .07400 Uiso 1.00000
H2124 .157(8) 1.277(5) -.0420(18) .07400 Uiso 1.00000
H2125 .339(5) 1.190(6) .023(4) .07400 Uiso 1.00000
H2126 .338(5) 1.120(5) .145(4) .07400 Uiso 1.00000
C210 .033(7) 1.043(6) .280(4) .07(3) Uiso 1.00000
C220 .035(6) 1.009(5) .363(4) .04(2) Uiso 1.00000
P22 .1933(17) .9375(15) .3966(10) .030(6) Uiso 1.00000
C2211 .205(4) .964(4) .477(2) .041(10) Uiso 1.00000
C2212 .185(4) 1.061(3) .4712(18) .041(10) Uiso 1.00000
C2213 .212(4) 1.082(3) .528(2) .041(10) Uiso 1.00000
C2214 .259(4) 1.005(4) .591(2) .041(10) Uiso 1.00000
C2215 .279(4) .908(3) .5962(19) .041(10) Uiso 1.00000
C2216 .252(4) .888(3) .539(3) .041(10) Uiso 1.00000
H2212 .153(5) 1.113(4) .429(2) .05200 Uiso 1.00000
H2213 .199(6) 1.147(3) .525(4) .05200 Uiso 1.00000
H2214 .277(6) 1.019(5) .630(3) .05200 Uiso 1.00000
H2215 .311(5) .856(4) .639(2) .05200 Uiso 1.00000
H2216 .265(6) .822(3) .543(4) .05200 Uiso 1.00000
C2221 .210(15) .803(4) .431(2) .049(10) Uiso 1.00000
C2222 .321(9) .731(12) .430(3) .049(10) Uiso 1.00000
C2223 .336(6) .632(9) .464(4) .049(10) Uiso 1.00000
C2224 .240(14) .605(4) .498(2) .049(10) Uiso 1.00000
C2225 .130(9) .677(11) .499(3) .049(10) Uiso 1.00000
C2226 .115(7) .776(9) .465(4) .049(10) Uiso 1.00000
H2222 .385(15) .75(2) .407(5) .05500 Uiso 1.00000
H2223 .410(10) .583(14) .464(7) .05500 Uiso 1.00000
H2224 .25(2) .537(5) .521(3) .05500 Uiso 1.00000
H2225 .065(14) .659(19) .522(5) .05500 Uiso 1.00000
H2226 .040(11) .825(14) .466(7) .05500 Uiso 1.00000
C101 .167(7) .966(4) .053(2) .047(12) Uiso 1.00000
C102 .225(4) .893(6) .023(2) .047(12) Uiso 1.00000
C103 .162(7) .826(3) .041(3) .047(12) Uiso 1.00000
C104 .066(5) .858(5) .082(2) .047(12) Uiso 1.00000
C105 .069(5) .945(4) .089(3) .047(12) Uiso 1.00000
H101 .190(11) 1.021(6) .049(4) .06500 Uiso 1.00000
H102 .293(5) .889(9) -.005(3) .06500 Uiso 1.00000
H103 .182(11) .770(4) .027(4) .06500 Uiso 1.00000
H104 .009(8) .827(9) .101(3) .06500 Uiso 1.00000
H105 .014(7) .982(7) .114(4) .06500 Uiso 1.00000
C201 .522(4) .979(4) .281(2) .032(10) Uiso 1.00000
C202 .458(5) 1.066(3) .295(2) .032(10) Uiso 1.00000
C203 .428(4) 1.041(3) .365(2) .032(10) Uiso 1.00000
C204 .474(4) .938(4) .3957(18) .032(10) Uiso 1.00000
C205 .532(4) .899(3) .344(3) .032(10) Uiso 1.00000
H201 .553(6) .974(6) .238(2) .03900 Uiso 1.00000
H202 .438(7) 1.131(3) .262(3) .03900 Uiso 1.00000
H203 .385(6) 1.085(5) .389(4) .03900 Uiso 1.00000
H204 .468(7) .901(5) .443(2) .03900 Uiso 1.00000
H205 .571(6) .832(3) .349(4) .03900 Uiso 1.00000
P1 .3100(19) .8126(15) -.1569(11) .035(6) Uiso 1.00000
F11 .190(4) .885(3) -.137(2) .059(14) Uiso 1.00000
F12 .309(3) .732(3) -.0791(18) .041(12) Uiso 1.00000
F13 .431(3) .738(3) -.176(2) .053(13) Uiso 1.00000
F14 .312(4) .890(3) -.230(2) .067(14) Uiso 1.00000
F15 .238(4) .763(3) -.192(2) .066(15) Uiso 1.00000
F16 .390(4) .852(3) -.124(2) .057(13) Uiso 1.00000
P2 .635(3) .669(2) .5530(14) .078(9) Uiso 1.00000
F21 .628(4) .696(3) .470(2) .067(15) Uiso 1.00000
F22 .498(6) .727(5) .549(3) .14(2) Uiso 1.00000
F23 .652(4) .626(4) .638(2) .082(16) Uiso 1.00000
F24 .773(5) .605(4) .549(3) .100(18) Uiso 1.00000
F25 .677(6) .752(5) .552(3) .14(2) Uiso 1.00000
F26 .605(5) .571(4) .562(3) .12(2) Uiso 1.00000
H110a .53417 .61707 .27775 .01100 Uiso 1.00000
H110b .43273 .70523 .28977 .01100 Uiso 1.00000
H120a .34359 .58198 .33197 .02800 Uiso 1.00000
H120b .39843 .53659 .27468 .02800 Uiso 1.00000
H210a -.04332 1.08768 .26231 .05900 Uiso 1.00000
H210b .05584 .98951 .26464 .05900 Uiso 1.00000
H220a -.01083 .96525 .37828 .03300 Uiso 1.00000
H220b .00216 1.06164 .37779 .03300 Uiso 1.00000

loop_
_atom_site_aniso_label
_atom_site_aniso_U_11
_atom_site_aniso_U_22
_atom_site_aniso_U_33
_atom_site_aniso_U_12
_atom_site_aniso_U_13
_atom_site_aniso_U_23
Ru1 .015(2) .039(3) .026(2) -.016(2) -.0103(18) -.008(2)
Ru2 .018(3) .037(3) .028(3) -.017(2) -.0093(16) -.0072(19)

loop_
_atom_type_symbol
_atom_type_oxidation_number
_atom_type_number_in_cell
_atom_type_scat_dispersion_real
_atom_type_scat_dispersion_imag
_atom_type_scat_source
C 0 128 .002 .002 'Int Tables Vol IV Tables 2.2B and 2.3.1'
H 0 116 0 0 'Int Tables Vol IV Tables 2.2B and 2.3.1'
F 0 24 .014 .01 'Int Tables Vol IV Tables 2.2B and 2.3.1'
P 0 12 .09 .095 'Int Tables Vol IV Tables 2.2B and 2.3.1'
Ru 0 4 -1.42 .836 'Int Tables Vol IV Tables 2.2B and 2.3.1'

loop_
_geom_angle_atom_site_label_1
_geom_angle_atom_site_label_2
_geom_angle_atom_site_label_3
_geom_angle
P11 Ru1 P12 82.0(7)
P11 Ru1 C1 82(2)
P11 Ru1 C101 125(2)
P11 Ru1 C102 104.9(11)
P11 Ru1 C103 115.5(16)
P11 Ru1 C104 147.8(18)
P11 Ru1 C105 160.5(15)
P12 Ru1 C1 95(2)
P12 Ru1 C101 151(2)
P12 Ru1 C102 134(2)
P12 Ru1 C103 101.0(15)
P12 Ru1 C104 92.0(18)
P12 Ru1 C105 116.8(17)
C1 Ru1 C101 100(3)
C1 Ru1 C102 130(3)
C1 Ru1 C103 157(2)
C1 Ru1 C104 130(3)
C1 Ru1 C105 100(3)
C101 Ru1 C102 35(2)
C101 Ru1 C103 58(2)
C101 Ru1 C104 59(3)
C101 Ru1 C105 36(2)
C102 Ru1 C103 35(3)
C102 Ru1 C104 58.1(18)
C102 Ru1 C105 58.9(17)
C103 Ru1 C104 35(2)
C103 Ru1 C105 58(2)
C104 Ru1 C105 35(3)
C2 Ru2 P21 84.3(16)
C2 Ru2 P22 92.6(19)
C2 Ru2 C201 101(2)
C2 Ru2 C202 130(2)
C2 Ru2 C203 160(2)
C2 Ru2 C204 131(2)
C2 Ru2 C205 102(2)
P21 Ru2 P22 83.3(6)
P21 Ru2 C201 125.9(11)
P21 Ru2 C202 102.8(11)
P21 Ru2 C203 111.5(12)
P21 Ru2 C204 144.7(15)
P21 Ru2 C205 160.5(12)
P22 Ru2 C201 148.6(10)
P22 Ru2 C202 137.3(14)
P22 Ru2 C203 101.8(13)
P22 Ru2 C204 91.1(13)
P22 Ru2 C205 114.6(12)
C201 Ru2 C202 35.7(19)
C201 Ru2 C203 59.5(18)
C201 Ru2 C204 58.7(15)
C201 Ru2 C205 35.0(14)
C202 Ru2 C203 36.2(16)
C202 Ru2 C204 59.6(16)
C202 Ru2 C205 59.0(14)
C203 Ru2 C204 35.7(17)
C203 Ru2 C205 59.0(17)
C204 Ru2 C205 34.9(17)
Ru1 P11 C1111 118.9(18)
Ru1 P11 C1121 114(2)
Ru1 P11 C110 103.7(18)
C1111 P11 C1121 102(3)
C1111 P11 C110 109(2)
C1121 P11 C110 108(3)
P11 C1111 C1112 123(3)
P11 C1111 C1116 117(4)
C1112 C1111 C1116 120(4)
C1111 C1112 C1113 120(3)
C1111 C1112 H1112 120
C1113 C1112 H1112 120
C1112 C1113 C1114 120(4)
C1112 C1113 H1113 120
C1114 C1113 H1113 120
C1113 C1114 C1115 120(4)
C1113 C1114 H1114 120
C1115 C1114 H1114 120
C1114 C1115 C1116 120(3)
C1114 C1115 H1115 120
C1116 C1115 H1115 120
C1111 C1116 C1115 120(4)
C1111 C1116 H1116 120
C1115 C1116 H1116 120
P11 C1121 C1122 115(6)
P11 C1121 C1126 125(6)
C1122 C1121 C1126 120(8)
C1121 C1122 C1123 120(5)
C1121 C1122 H1122 120
C1123 C1122 H1122 120
C1122 C1123 C1124 120(5)
C1122 C1123 H1123 120
C1124 C1123 H1123 120
C1123 C1124 C1125 120(8)
C1123 C1124 H1124 120
C1125 C1124 H1124 120
C1124 C1125 C1126 120(5)
C1124 C1125 H1125 120
C1126 C1125 H1125 120
C1121 C1126 C1125 120(5)
C1121 C1126 H1126 120
C1125 C1126 H1126 120
P11 C110 C120 111(4)
P11 C110 H110a 107
P11 C110 H110b 110
C120 C110 H110a 107
C120 C110 H110b 110
H110a C110 H110b 111
C110 C120 P12 106(3)
C110 C120 H120a 111
C110 C120 H120b 112
P12 C120 H120a 110
P12 C120 H120b 110
H120a C120 H120b 108
Ru1 P12 C120 112(2)
Ru1 P12 C1211 114.1(15)
Ru1 P12 C1221 116(3)
C120 P12 C1211 101(3)
C120 P12 C1221 105(2)
C1211 P12 C1221 106(4)
P12 C1211 C1212 125(5)
P12 C1211 C1216 115(4)
C1212 C1211 C1216 120(6)
C1211 C1212 C1213 120(5)
C1211 C1212 H1212 120
C1213 C1212 H1212 120
C1212 C1213 C1214 120(4)
C1212 C1213 H1213 120
C1214 C1213 H1213 120
C1213 C1214 C1215 120(6)
C1213 C1214 H1214 120
C1215 C1214 H1214 120
C1214 C1215 C1216 120(5)
C1214 C1215 H1215 120
C1216 C1215 H1215 120
C1211 C1216 C1215 120(4)
C1211 C1216 H1216 120
C1215 C1216 H1216 120
P12 C1221 C1222 120(5)
P12 C1221 C1226 120(5)
C1222 C1221 C1226 120(5)
C1221 C1222 C1223 120(5)
C1221 C1222 H1222 120
C1223 C1222 H1222 120
C1222 C1223 C1224 120(4)
C1222 C1223 H1223 120
C1224 C1223 H1223 120
C1223 C1224 C1225 120(5)
C1223 C1224 H1224 120
C1225 C1224 H1224 120
C1224 C1225 C1226 120(5)
C1224 C1225 H1225 120
C1226 C1225 H1225 120
C1221 C1226 C1225 120(5)
C1221 C1226 H1226 120
C1225 C1226 H1226 120
Ru1 C1 C2 170(6)
Ru2 C2 C1 172(4)
Ru2 P21 C2111 117(2)
Ru2 P21 C2121 115.2(18)
Ru2 P21 C210 101(2)
C2111 P21 C2121 102(2)
C2111 P21 C210 109(4)
C2121 P21 C210 114(4)
P21 C2111 C2112 127(5)
P21 C2111 C2116 113(6)
C2112 C2111 C2116 120(6)
C2111 C2112 C2113 120(5)
C2111 C2112 H2112 120
C2113 C2112 H2112 120
C2112 C2113 C2114 120(8)
C2112 C2113 H2113 120
C2114 C2113 H2113 120
C2113 C2114 C2115 120(6)
C2113 C2114 H2114 120
C2115 C2114 H2114 120
C2114 C2115 C2116 120(5)
C2114 C2115 H2115 120
C2116 C2115 H2115 120
C2111 C2116 C2115 120(8)
C2111 C2116 H2116 120
C2115 C2116 H2116 120
P21 C2121 C2122 117(4)
P21 C2121 C2126 123(4)
C2122 C2121 C2126 120(4)
C2121 C2122 C2123 120(4)
C2121 C2122 H2122 120
C2123 C2122 H2122 120
C2122 C2123 C2124 120(4)
C2122 C2123 H2123 120
C2124 C2123 H2123 120
C2123 C2124 C2125 120(4)
C2123 C2124 H2124 120
C2125 C2124 H2124 120
C2124 C2125 C2126 120(4)
C2124 C2125 H2125 120
C2126 C2125 H2125 120
C2121 C2126 C2125 120(4)
C2121 C2126 H2126 120
C2125 C2126 H2126 120
P21 C210 C220 106(7)
P21 C210 H210a 109
P21 C210 H210b 110
C220 C210 H210a 110
C220 C210 H210b 111
H210a C210 H210b 111
C210 C220 P22 109(5)
C210 C220 H220a 107
C210 C220 H220b 111
P22 C220 H220a 109
P22 C220 H220b 112
H220a C220 H220b 110
Ru2 P22 C220 110(2)
Ru2 P22 C2211 113(2)
Ru2 P22 C2221 117(4)
C220 P22 C2211 105(3)
C220 P22 C2221 107(6)
C2211 P22 C2221 103(3)
P22 C2211 C2212 119(3)
P22 C2211 C2216 120(4)
C2212 C2211 C2216 120(5)
C2211 C2212 C2213 120(3)
C2211 C2212 H2212 120
C2213 C2212 H2212 120
C2212 C2213 C2214 120(4)
C2212 C2213 H2213 120
C2214 C2213 H2213 120
C2213 C2214 C2215 120(5)
C2213 C2214 H2214 120
C2215 C2214 H2214 120
C2214 C2215 C2216 120(3)
C2214 C2215 H2215 120
C2216 C2215 H2215 120
C2211 C2216 C2215 120(4)
C2211 C2216 H2216 120
C2215 C2216 H2216 120
P22 C2221 C2222 121(12)
P22 C2221 C2226 119(8)
C2222 C2221 C2226 120(9)
C2221 C2222 C2223 120(10)
C2221 C2222 H2222 120
C2223 C2222 H2222 120
C2222 C2223 C2224 120(8)
C2222 C2223 H2223 120
C2224 C2223 H2223 120
C2223 C2224 C2225 120(9)
C2223 C2224 H2224 120
C2225 C2224 H2224 120
C2224 C2225 C2226 120(10)
C2224 C2225 H2225 120
C2226 C2225 H2225 120
C2221 C2226 C2225 120(8)
C2221 C2226 H2226 120
C2225 C2226 H2226 120
Ru1 C101 C102 75(3)
Ru1 C101 C105 72(3)
Ru1 C101 H101 119
C102 C101 C105 108(6)
C102 C101 H101 126
C105 C101 H101 126
Ru1 C102 C101 70(3)
Ru1 C102 C103 74(3)
Ru1 C102 H102 122
C101 C102 C103 108(5)
C101 C102 H102 126
C103 C102 H102 126
Ru1 C103 C102 71(3)
Ru1 C103 C104 71(4)
Ru1 C103 H103 123
C102 C103 C104 108(6)
C102 C103 H103 126
C104 C103 H103 126
Ru1 C104 C103 74(4)
Ru1 C104 C105 70(4)
Ru1 C104 H104 122
C103 C104 C105 108(6)
C103 C104 H104 126
C105 C104 H104 126
Ru1 C105 C101 72(3)
Ru1 C105 C104 75(3)
Ru1 C105 H105 119
C101 C105 C104 108(5)
C101 C105 H105 126
C104 C105 H105 126
Ru2 C201 C202 70(3)
Ru2 C201 C205 74(3)
Ru2 C201 H201 122
C202 C201 C205 108(4)
C202 C201 H201 126
C205 C201 H201 126
Ru2 C202 C201 74(3)
Ru2 C202 C203 72(3)
Ru2 C202 H202 119
C201 C202 C203 108(3)
C201 C202 H202 126
C203 C202 H202 126
Ru2 C203 C202 72(3)
Ru2 C203 C204 75(3)
Ru2 C203 H203 119
C202 C203 C204 108(4)
C202 C203 H203 126
C204 C203 H203 126
Ru2 C204 C203 70(3)
Ru2 C204 C205 74(3)
Ru2 C204 H204 122
C203 C204 C205 108(3)
C203 C204 H204 126
C205 C204 H204 126
Ru2 C205 C201 71(2)
Ru2 C205 C204 71(3)
Ru2 C205 H205 123
C201 C205 C204 108(4)
C201 C205 H205 126
C204 C205 H205 126
F11 P1 F12 87(2)
F11 P1 F13 179(3)
F11 P1 F14 92(2)
F11 P1 F15 94(3)
F11 P1 F16 91(3)
F12 P1 F13 92(2)
F12 P1 F14 179(3)
F12 P1 F15 90(2)
F12 P1 F16 89(2)
F13 P1 F14 88(2)
F13 P1 F15 85(3)
F13 P1 F16 89(3)
F14 P1 F15 91(3)
F14 P1 F16 90(3)
F15 P1 F16 175(2)
F21 P2 F22 88(3)
F21 P2 F23 172(3)
F21 P2 F24 86(3)
F21 P2 F25 96(3)
F21 P2 F26 89(3)
F22 P2 F23 97(3)
F22 P2 F24 173(5)
F22 P2 F25 97(4)
F22 P2 F26 89(4)
F23 P2 F24 88(3)
F23 P2 F25 89(4)
F23 P2 F26 85(3)
F24 P2 F25 88(4)
F24 P2 F26 86(3)
F25 P2 F26 172(3)

loop_
_geom_bond_atom_site_label_1
_geom_bond_atom_site_label_2
_geom_bond_distance
Ru1 P11 2.376(17)
Ru1 P12 2.36(2)
Ru1 C1 1.80(10)
Ru1 C101 2.29(4)
Ru1 C102 2.35(4)
Ru1 C103 2.39(7)
Ru1 C104 2.35(6)
Ru1 C105 2.29(5)
Ru2 C2 2.03(8)
Ru2 P21 2.393(18)
Ru2 P22 2.38(2)
Ru2 C201 2.33(5)
Ru2 C202 2.27(6)
Ru2 C203 2.27(6)
Ru2 C204 2.33(5)
Ru2 C205 2.36(4)
P11 C1111 1.95(6)
P11 C1121 1.91(11)
P11 C110 1.84(5)
C1111 C1112 1.40(7)
C1111 C1116 1.40(5)
C1112 C1113 1.40(7)
C1112 H1112 .95
C1113 C1114 1.40(5)
C1113 H1113 .95
C1114 C1115 1.40(7)
C1114 H1114 .95
C1115 C1116 1.40(7)
C1115 H1115 .95
C1116 H1116 .95
C1121 C1122 1.40(11)
C1121 C1126 1.40(11)
C1122 C1123 1.40(12)
C1122 H1122 .95
C1123 C1124 1.40(11)
C1123 H1123 .95
C1124 C1125 1.40(11)
C1124 H1124 .95
C1125 C1126 1.40(12)
C1125 H1125 .95
C1126 H1126 .95
C110 C120 1.66(10)
C110 H110a .97
C110 H110b .91
C120 P12 1.93(6)
C120 H120a .96
C120 H120b .97
P12 C1211 1.90(7)
P12 C1221 1.92(5)
C1211 C1212 1.40(7)
C1211 C1216 1.40(9)
C1212 C1213 1.40(9)
C1212 H1212 .95
C1213 C1214 1.40(9)
C1213 H1213 .95
C1214 C1215 1.40(7)
C1214 H1214 .95
C1215 C1216 1.40(9)
C1215 H1215 .95
C1216 H1216 .95
C1221 C1222 1.40(9)
C1221 C1226 1.40(9)
C1222 C1223 1.40(9)
C1222 H1222 .95
C1223 C1224 1.40(9)
C1223 H1223 .95
C1224 C1225 1.40(9)
C1224 H1224 .95
C1225 C1226 1.40(9)
C1225 H1225 .95
C1226 H1226 .95
C1 C2 1.39(13)
P21 C2111 1.97(6)
P21 C2121 1.91(4)
P21 C210 1.95(10)
C2111 C2112 1.40(12)
C2111 C2116 1.40(12)
C2112 C2113 1.40(12)
C2112 H2112 .95
C2113 C2114 1.40(11)
C2113 H2113 .95
C2114 C2115 1.40(12)
C2114 H2114 .95
C2115 C2116 1.40(12)
C2115 H2115 .95
C2116 H2116 .95
C2121 C2122 1.40(7)
C2121 C2126 1.40(7)
C2122 C2123 1.40(7)
C2122 H2122 .95
C2123 C2124 1.40(7)
C2123 H2123 .95
C2124 C2125 1.40(7)
C2124 H2124 .95
C2125 C2126 1.40(7)
C2125 H2125 .95
C2126 H2126 .95
C210 C220 1.58(11)
C210 H210a .95
C210 H210b .94
C220 P22 1.87(7)
C220 H220a .97
C220 H220b .92
P22 C2211 1.85(6)
P22 C2221 1.89(8)
C2211 C2212 1.40(8)
C2211 C2216 1.40(5)
C2212 C2213 1.40(7)
C2212 H2212 .95
C2213 C2214 1.40(5)
C2213 H2213 .95
C2214 C2215 1.40(8)
C2214 H2214 .95
C2215 C2216 1.40(8)
C2215 H2215 .95
C2216 H2216 .95
C2221 C2222 1.40(16)
C2221 C2226 1.40(18)
C2222 C2223 1.4(2)
C2222 H2222 1.0
C2223 C2224 1.40(18)
C2223 H2223 .95
C2224 C2225 1.40(16)
C2224 H2224 .95
C2225 C2226 1.4(2)
C2225 H2225 1.0
C2226 H2226 .95
C101 C102 1.41(10)
C101 C105 1.41(10)
C101 H101 .95
C102 C103 1.41(11)
C102 H102 .95
C103 C104 1.41(8)
C103 H103 .95
C104 C105 1.41(12)
C104 H104 .95
C105 H105 .95
C201 C202 1.41(7)
C201 C205 1.41(6)
C201 H201 .95
C202 C203 1.41(6)
C202 H202 .95
C203 C204 1.41(6)
C203 H203 .95
C204 C205 1.41(7)
C204 H204 .95
C205 H205 .95
P1 F11 1.60(4)
P1 F12 1.65(4)
P1 F13 1.62(4)
P1 F14 1.56(4)
P1 F15 1.67(6)
P1 F16 1.60(6)
P2 F21 1.60(5)
P2 F22 1.56(7)
P2 F23 1.64(5)
P2 F24 1.61(6)
P2 F25 1.53(9)
P2 F26 1.63(8)
